data_4110439
loop_
_publ_author_name
'Anatoliy N. Sokolov'
'Tomislav Fri\<s\<ci\'c'
'Leonard R. MacGillivray'

_publ_contact_author 'MacGillivray, Leonard R.'
_publ_contact_author_email len-macgillivray@uiowa.edu
_publ_section_title
;
 Enforced Face-to-Face Stacking of Organic Semiconductor Building Blocks
 within Hydrogen-Bonded Molecular Cocrystals
;
_journal_name_full 'Journal of the American Chemical Society'
_journal_page_first 2806
_journal_page_last 2807
_journal_paper_doi 10.1021/ja057939a
_journal_volume 128
_journal_year 2006
_chemical_formula_moiety 'C28 H16 N2'
_chemical_formula_sum 'C28 H16 N2'
_chemical_formula_weight 380.43
_chemical_name_systematic
;
        9,10-bis(4-pyridylethynyl)anthracene
;
_space_group_IT_number 15
_symmetry_cell_setting monoclinic
_symmetry_space_group_name_Hall '-C 2yc'
_symmetry_space_group_name_H-M 'C 1 2/c 1'
_atom_sites_solution_hydrogens geom
_atom_sites_solution_primary direct
_atom_sites_solution_secondary difmap
_audit_creation_date 2005-10-25T23:39:34-00:00
_audit_creation_method 'WinGX routine CIF_UPDATE'
_cell_angle_alpha 90
_cell_angle_beta 97.055(5)
_cell_angle_gamma 90
_cell_formula_units_Z 4
_cell_length_a 11.0531(11)
_cell_length_b 23.965(2)
_cell_length_c 7.2633(7)
_cell_measurement_reflns_used 1781
_cell_measurement_temperature 190(2)
_cell_measurement_theta_max 27.5
_cell_measurement_theta_min 1.7
_cell_volume 1909.4(3)
_computing_cell_refinement 'HKL Scalepack (otwinowski & Minor, 1997)'
_computing_data_collection 'Collect (Nonius BV, 1997-2000)'
_computing_data_reduction 'HKL Denzo, Scalepack (otwinowski & Minor, 1997)'
_computing_molecular_graphics 'SHELXTL v6.1 (Sheldrick, 1997)'
_computing_publication_material 'SHELXTL v6.1 (Sheldrick, 1997)'
_computing_structure_refinement 'SHELXTL v6.1 (Sheldrick, 1997)'
_computing_structure_solution 'SHELXTL v6.1 (Sheldrick, 1997)'
_diffrn_ambient_temperature 190(2)
_diffrn_detector_area_resol_mean 9
_diffrn_measured_fraction_theta_full 0.98
_diffrn_measured_fraction_theta_max 0.98
_diffrn_measurement_device_type KappaCCD
_diffrn_measurement_method ' CCD phi and omega scans'
_diffrn_radiation_monochromator graphite
_diffrn_radiation_type MoK\a
_diffrn_radiation_wavelength 0.71073
_diffrn_reflns_av_R_equivalents 0.0214
_diffrn_reflns_av_unetI/netI 0.0255
_diffrn_reflns_limit_h_max 14
_diffrn_reflns_limit_h_min -14
_diffrn_reflns_limit_k_max 31
_diffrn_reflns_limit_k_min -31
_diffrn_reflns_limit_l_max 9
_diffrn_reflns_limit_l_min -9
_diffrn_reflns_number 7647
_diffrn_reflns_theta_full 27.53
_diffrn_reflns_theta_max 27.53
_diffrn_reflns_theta_min 1.7
_exptl_absorpt_coefficient_mu 0.078
_exptl_absorpt_correction_type none
_exptl_crystal_colour orange-yellow
_exptl_crystal_density_diffrn 1.323
_exptl_crystal_description needle
_exptl_crystal_F_000 792
_exptl_crystal_size_max 0.4
_exptl_crystal_size_mid 0.1
_exptl_crystal_size_min 0.1
_refine_diff_density_max 0.532
_refine_diff_density_min -0.193
_refine_diff_density_rms 0.045
_refine_ls_extinction_method none
_refine_ls_goodness_of_fit_ref 1.063
_refine_ls_hydrogen_treatment constr
_refine_ls_matrix_type full
_refine_ls_number_parameters 141
_refine_ls_number_reflns 2161
_refine_ls_number_restraints 0
_refine_ls_restrained_S_all 1.063
_refine_ls_R_factor_all 0.0644
_refine_ls_R_factor_gt 0.0541
_refine_ls_shift/su_max 0
_refine_ls_shift/su_mean 0
_refine_ls_structure_factor_coef Fsqd
_refine_ls_weighting_details 'calc w=1/[\s^2^(Fo^2^)+(0.0784P)^2^+1.3539P] where P=(Fo^2^+2Fc^2^)/3'
_refine_ls_weighting_scheme calc
_refine_ls_wR_factor_gt 0.1504
_refine_ls_wR_factor_ref 0.1585
_reflns_number_gt 1781
_reflns_number_total 2161
_reflns_threshold_expression >2sigma(I)
_cod_data_source_file ja057939a_si_3.cif
_cod_data_source_block 2
_cod_database_code 4110439

loop_
_symmetry_equiv_pos_as_xyz
'x, y, z'
'-x, y, -z+1/2'
'x+1/2, y+1/2, z'
'-x+1/2, y+1/2, -z+1/2'
'-x, -y, -z'
'x, -y, z-1/2'
'-x+1/2, -y+1/2, -z'
'x+1/2, -y+1/2, z-1/2'

loop_
_atom_site_label
_atom_site_type_symbol
_atom_site_fract_x
_atom_site_fract_y
_atom_site_fract_z
_atom_site_U_iso_or_equiv
_atom_site_adp_type
_atom_site_occupancy
_atom_site_symmetry_multiplicity
_atom_site_calc_flag
_atom_site_refinement_flags
N1 N 0.5 -0.21801(9) 0.25 0.0620(7) Uani 1 2 d S
N2 N 0.5 0.47336(8) 0.25 0.0445(5) Uani 1 2 d S
C1 C 0.4076(2) -0.18852(8) 0.2988(3) 0.0549(5) Uani 1 1 d .
H1 H 0.3405 -0.2085 0.3364 0.066 Uiso 1 1 calc R
C2 C 0.40144(16) -0.13088(7) 0.2992(2) 0.0397(4) Uani 1 1 d .
H2 H 0.3314 -0.1123 0.3324 0.048 Uiso 1 1 calc R
C3 C 0.5 -0.10073(8) 0.25 0.0297(4) Uani 1 2 d S
C4 C 0.5 -0.04072(9) 0.25 0.0322(4) Uani 1 2 d S
C5 C 0.5 0.00849(9) 0.25 0.0317(4) Uani 1 2 d S
C6 C 0.5 0.06831(8) 0.25 0.0283(4) Uani 1 2 d S
C7 C 0.39431(13) 0.09762(6) 0.28712(19) 0.0281(3) Uani 1 1 d .
C8 C 0.28658(14) 0.06945(6) 0.3249(2) 0.0349(4) Uani 1 1 d .
H8 H 0.2851 0.0298 0.325 0.042 Uiso 1 1 calc R
C9 C 0.18584(15) 0.09811(7) 0.3608(2) 0.0404(4) Uani 1 1 d .
H9 H 0.1149 0.0784 0.3849 0.048 Uiso 1 1 calc R
C10 C 0.18607(15) 0.15734(7) 0.3624(2) 0.0386(4) Uani 1 1 d .
H10 H 0.1154 0.1771 0.3875 0.046 Uiso 1 1 calc R
C11 C 0.28754(14) 0.18594(6) 0.3281(2) 0.0334(4) Uani 1 1 d .
H11 H 0.2869 0.2256 0.3308 0.04 Uiso 1 1 calc R
C12 C 0.39455(13) 0.15746(6) 0.28831(19) 0.0276(3) Uani 1 1 d .
C13 C 0.5 0.18663(7) 0.25 0.0277(4) Uani 1 2 d S
C14 C 0.5 0.24821(11) 0.25 0.0352(5) Uani 1 2 d S
C15 C 0.5 0.29308(10) 0.25 0.0346(5) Uani 1 2 d S
C16 C 0.5 0.35605(8) 0.25 0.0323(5) Uani 1 2 d S
C17 C 0.57720(15) 0.38619(6) 0.3799(2) 0.0374(4) Uani 1 1 d .
H17 H 0.6315 0.3675 0.4711 0.045 Uiso 1 1 calc R
C18 C 0.57314(16) 0.44399(6) 0.3733(2) 0.0412(4) Uani 1 1 d .
H18 H 0.6262 0.464 0.4628 0.049 Uiso 1 1 calc R

loop_
_atom_site_aniso_label
_atom_site_aniso_U_11
_atom_site_aniso_U_22
_atom_site_aniso_U_33
_atom_site_aniso_U_23
_atom_site_aniso_U_13
_atom_site_aniso_U_12
N1 0.111(2) 0.0271(10) 0.0427(12) 0 -0.0102(13) 0
N2 0.0571(12) 0.0260(9) 0.0523(12) 0 0.0139(10) 0
C1 0.0820(14) 0.0368(9) 0.0424(10) 0.0037(7) -0.0061(9) -0.0251(9)
C2 0.0454(9) 0.0362(8) 0.0369(9) 0.0001(6) 0.0026(7) -0.0086(6)
C3 0.0389(11) 0.0226(9) 0.0267(10) 0 0.0001(8) 0
C4 0.0373(11) 0.0292(10) 0.0300(10) 0 0.0039(8) 0
C5 0.0345(10) 0.0318(11) 0.0288(10) 0 0.0035(8) 0
C6 0.0366(10) 0.0202(8) 0.0280(10) 0 0.0033(8) 0
C7 0.0329(7) 0.0237(7) 0.0272(7) 0.0005(5) 0.0024(5) -0.0008(5)
C8 0.0376(8) 0.0269(7) 0.0403(8) 0.0008(6) 0.0050(6) -0.0037(6)
C9 0.0351(8) 0.0386(8) 0.0485(10) 0.0023(7) 0.0099(7) -0.0041(6)
C10 0.0346(8) 0.0389(8) 0.0432(9) -0.0007(6) 0.0086(7) 0.0046(6)
C11 0.0379(8) 0.0279(7) 0.0344(8) 0.0001(5) 0.0044(6) 0.0043(5)
C12 0.0339(7) 0.0224(7) 0.0262(7) 0.0008(5) 0.0024(5) 0.0011(5)
C13 0.0357(10) 0.0203(8) 0.0270(10) 0 0.0031(8) 0
C14 0.0303(10) 0.0513(14) 0.0250(10) 0 0.0068(8) 0
C15 0.0308(10) 0.0479(14) 0.0271(10) 0 0.0120(8) 0
C16 0.0374(11) 0.0228(9) 0.0396(11) 0 0.0161(9) 0
C17 0.0408(8) 0.0302(7) 0.0417(9) -0.0001(6) 0.0075(7) 0.0014(6)
C18 0.0473(9) 0.0280(8) 0.0493(10) -0.0042(6) 0.0096(7) -0.0040(6)

loop_
_atom_type_symbol
_atom_type_description
_atom_type_scat_dispersion_real
_atom_type_scat_dispersion_imag
_atom_type_scat_source
C C 0.0033 0.0016 'International Tables Vol C Tables 4.2.6.8 and 6.1.1.4'
H H 0 0 'International Tables Vol C Tables 4.2.6.8 and 6.1.1.4'
N N 0.0061 0.0033 'International Tables Vol C Tables 4.2.6.8 and 6.1.1.4'

loop_
_geom_angle_atom_site_label_1
_geom_angle_atom_site_label_2
_geom_angle_atom_site_label_3
_geom_angle
_geom_angle_site_symmetry_1
_geom_angle_site_symmetry_3
C1 N1 C1 115.6(2) 2_655 .
C18 N2 C18 116.18(19) 2_655 .
N1 C1 C2 124.92(19) . .
N1 C1 H1 117.5 . .
C2 C1 H1 117.5 . .
C1 C2 C3 118.59(17) . .
C1 C2 H2 120.7 . .
C3 C2 H2 120.7 . .
C2 C3 C2 117.36(19) . 2_655
C2 C3 C4 121.32(10) . .
C2 C3 C4 121.32(10) 2_655 .
C5 C4 C3 180 . .
C4 C5 C6 180 . .
C7 C6 C7 120.56(17) 2_655 .
C7 C6 C5 119.72(9) 2_655 .
C7 C6 C5 119.72(9) . .
C6 C7 C8 121.99(13) . .
C6 C7 C12 119.73(13) . .
C8 C7 C12 118.28(13) . .
C9 C8 C7 121.38(14) . .
C9 C8 H8 119.3 . .
C7 C8 H8 119.3 . .
C8 C9 C10 120.39(15) . .
C8 C9 H9 119.8 . .
C10 C9 H9 119.8 . .
C11 C10 C9 120.12(14) . .
C11 C10 H10 119.9 . .
C9 C10 H10 119.9 . .
C10 C11 C12 121.21(14) . .
C10 C11 H11 119.4 . .
C12 C11 H11 119.4 . .
C13 C12 C11 121.82(13) . .
C13 C12 C7 119.57(13) . .
C11 C12 C7 118.62(12) . .
C12 C13 C12 120.83(17) . 2_655
C12 C13 C14 119.58(8) . .
C12 C13 C14 119.58(8) 2_655 .
C15 C14 C13 180 . .
C14 C15 C16 180 . .
C17 C16 C17 117.57(19) . 2_655
C17 C16 C15 121.22(9) . .
C17 C16 C15 121.22(9) 2_655 .
C18 C17 C16 118.67(15) . .
C18 C17 H17 120.7 . .
C16 C17 H17 120.7 . .
N2 C18 C17 124.45(16) . .
N2 C18 H18 117.8 . .
C17 C18 H18 117.8 . .

loop_
_geom_bond_atom_site_label_1
_geom_bond_atom_site_label_2
_geom_bond_distance
_geom_bond_site_symmetry_2
N1 C1 1.326(3) 2_655
N1 C1 1.326(3) .
N2 C18 1.331(2) 2_655
N2 C18 1.331(2) .
C1 C2 1.383(2) .
C1 H1 0.95 .
C2 C3 1.3901(19) .
C2 H2 0.95 .
C3 C2 1.3901(19) 2_655
C3 C4 1.438(3) .
C4 C5 1.179(3) .
C5 C6 1.433(3) .
C6 C7 1.4171(17) 2_655
C6 C7 1.4171(17) .
C7 C8 1.425(2) .
C7 C12 1.4341(19) .
C8 C9 1.360(2) .
C8 H8 0.95 .
C9 C10 1.420(2) .
C9 H9 0.95 .
C10 C11 1.363(2) .
C10 H10 0.95 .
C11 C12 1.426(2) .
C11 H11 0.95 .
C12 C13 1.4157(16) .
C13 C12 1.4157(16) 2_655
C13 C14 1.476(3) .
C14 C15 1.075(3) .
C15 C16 1.509(3) .
C16 C17 1.3934(19) .
C16 C17 1.3934(19) 2_655
C17 C18 1.387(2) .
C17 H17 0.95 .
C18 H18 0.95 .
